data_4129587
loop_
_publ_author_name
'MacDonald, Matthew R.'
'Langeslay, Ryan R.'
'Ziller, Joseph W.'
'Evans, William J.'

_publ_section_title
;
 Synthesis, Structure, and Reactivity of the Ethyl Yttrium Metallocene,
 (C5Me5)2Y(CH2CH3), Including Activation of Methane.
;
_journal_issue 46
_journal_name_full 'Journal of the American Chemical Society'
_journal_page_first 14716
_journal_page_last 14725
_journal_paper_doi 10.1021/jacs.5b08597
_journal_volume 137
_journal_year 2015
_chemical_formula_sum 'C29 H49 N2 Y'
_chemical_formula_weight 514.61
_space_group_IT_number 14
_space_group_name_Hall '-P 2yn'
_space_group_name_H-M_alt 'P 1 21/n 1'
_symmetry_cell_setting monoclinic
_symmetry_space_group_name_H-M 'P 1 21/n 1'
_atom_sites_solution_hydrogens difmap
_atom_sites_solution_primary direct
_atom_sites_solution_secondary difmap
_audit_creation_method SHELXTL
_cell_angle_alpha 90.00
_cell_angle_beta 101.0979(5)
_cell_angle_gamma 90.00
_cell_formula_units_Z 4
_cell_length_a 10.2036(4)
_cell_length_b 25.8627(10)
_cell_length_c 10.8916(4)
_cell_measurement_reflns_used 9181
_cell_measurement_temperature 93(2)
_cell_measurement_theta_max 28.28
_cell_measurement_theta_min 2.47
_cell_volume 2820.46(19)
_computing_cell_refinement 'Bruker SAINT'
_computing_data_collection 'Bruker APEX2'
_computing_data_reduction 'Bruker SAINT'
_computing_molecular_graphics 'Bruker SHELXTL'
_computing_publication_material 'Bruker SHELXTL'
_computing_structure_refinement 'SHELXL-97 (Sheldrick, 2008)'
_computing_structure_solution 'SHELXS-97 (Sheldrick, 2008)'
_diffrn_ambient_temperature 93(2)
_diffrn_measured_fraction_theta_full 0.976
_diffrn_measured_fraction_theta_max 0.976
_diffrn_measurement_device_type 'Bruker APEX-II CCD'
_diffrn_measurement_method '\f and \w scans'
_diffrn_radiation_monochromator graphite
_diffrn_radiation_source 'fine-focus sealed tube'
_diffrn_radiation_type MoK\a
_diffrn_radiation_wavelength 0.71073
_diffrn_reflns_av_R_equivalents 0.0294
_diffrn_reflns_av_sigmaI/netI 0.0246
_diffrn_reflns_limit_h_max 13
_diffrn_reflns_limit_h_min -13
_diffrn_reflns_limit_k_max 33
_diffrn_reflns_limit_k_min -33
_diffrn_reflns_limit_l_max 14
_diffrn_reflns_limit_l_min -14
_diffrn_reflns_number 33727
_diffrn_reflns_theta_full 28.29
_diffrn_reflns_theta_max 28.29
_diffrn_reflns_theta_min 2.06
_exptl_absorpt_coefficient_mu 2.085
_exptl_absorpt_correction_T_max 0.8031
_exptl_absorpt_correction_T_min 0.5735
_exptl_absorpt_correction_type numerical
_exptl_absorpt_process_details 'Bruker SADABS'
_exptl_crystal_colour colourless
_exptl_crystal_density_diffrn 1.212
_exptl_crystal_density_meas ?
_exptl_crystal_density_method 'not measured'
_exptl_crystal_description irregular
_exptl_crystal_F_000 1104
_exptl_crystal_size_max 0.30
_exptl_crystal_size_mid 0.30
_exptl_crystal_size_min 0.11
_refine_diff_density_max 0.425
_refine_diff_density_min -0.250
_refine_diff_density_rms 0.054
_refine_ls_extinction_method none
_refine_ls_goodness_of_fit_ref 1.041
_refine_ls_hydrogen_treatment refall
_refine_ls_matrix_type full
_refine_ls_number_parameters 485
_refine_ls_number_reflns 6847
_refine_ls_number_restraints 0
_refine_ls_restrained_S_all 1.041
_refine_ls_R_factor_all 0.0348
_refine_ls_R_factor_gt 0.0260
_refine_ls_shift/su_max 0.001
_refine_ls_shift/su_mean 0.000
_refine_ls_structure_factor_coef Fsqd
_refine_ls_weighting_details 'calc w=1/[\s^2^(Fo^2^)+(0.0326P)^2^+0.9340P] where P=(Fo^2^+2Fc^2^)/3'
_refine_ls_weighting_scheme calc
_refine_ls_wR_factor_gt 0.0598
_refine_ls_wR_factor_ref 0.0630
_reflns_number_gt 5858
_reflns_number_total 6847
_reflns_threshold_expression >2sigma(I)
_cod_data_source_file ja5b08597_si_004.cif
_cod_data_source_block mrm7
_cod_depositor_comments
;
The following automatic conversions were performed:

data item '_symmetry_cell_setting' value 'Monoclinic' was changed to
'monoclinic' in accordance with the
/home/saulius/struct/COD-crude-data/automatic-downloads/DataCite-retrospective/ACS/depositions/lib/dictionaries/cif_core.dic
dictionary named 'cif_core.dic' version 2.4.2 last updated on
2011-04-26.

data item '_exptl_crystal_density_meas' value 'none' was changed to
'?' -- the value is perceived as not measured.

Automatic conversion script
Id: cif_fix_values 6909 2019-04-08 15:41:33Z antanas 
;
_cod_original_sg_symbol_H-M P2(1)/n
_cod_database_code 4129587

loop_
_symmetry_equiv_pos_as_xyz
'x, y, z'
'-x+1/2, y+1/2, -z+1/2'
'-x, -y, -z'
'x-1/2, -y-1/2, z-1/2'

loop_
_atom_site_label
_atom_site_type_symbol
_atom_site_fract_x
_atom_site_fract_y
_atom_site_fract_z
_atom_site_U_iso_or_equiv
_atom_site_adp_type
_atom_site_occupancy
_atom_site_symmetry_multiplicity
_atom_site_calc_flag
Y1 Y 0.199986(13) 0.122584(5) 0.309070(12) 0.01113(5) Uani 1 1 d
N1 N 0.15451(12) 0.13149(5) 0.09122(12) 0.0150(2) Uani 1 1 d
N2 N 0.31460(12) 0.07489(5) 0.17760(11) 0.0148(2) Uani 1 1 d
C1 C -0.05148(14) 0.09015(6) 0.29607(14) 0.0160(3) Uani 1 1 d
C2 C -0.00892(15) 0.10627(6) 0.42204(14) 0.0168(3) Uani 1 1 d
C3 C 0.09238(15) 0.07146(6) 0.47970(14) 0.0170(3) Uani 1 1 d
C4 C 0.11154(15) 0.03413(6) 0.38931(14) 0.0160(3) Uani 1 1 d
C5 C 0.02311(15) 0.04582(6) 0.27580(14) 0.0157(3) Uani 1 1 d
C6 C -0.17125(16) 0.11022(7) 0.20637(16) 0.0229(3) Uani 1 1 d
C7 C -0.07709(18) 0.14698(7) 0.48600(17) 0.0234(3) Uani 1 1 d
C8 C 0.15152(18) 0.06703(8) 0.61670(15) 0.0242(4) Uani 1 1 d
C9 C 0.19635(18) -0.01338(7) 0.41949(18) 0.0236(3) Uani 1 1 d
C10 C 0.00332(18) 0.01554(7) 0.15606(16) 0.0206(3) Uani 1 1 d
C11 C 0.32515(15) 0.21463(6) 0.30177(14) 0.0170(3) Uani 1 1 d
C12 C 0.23778(15) 0.22156(6) 0.38788(14) 0.0170(3) Uani 1 1 d
C13 C 0.28663(15) 0.19096(6) 0.49491(14) 0.0164(3) Uani 1 1 d
C14 C 0.40199(15) 0.16421(6) 0.47440(14) 0.0165(3) Uani 1 1 d
C15 C 0.42593(14) 0.17924(6) 0.35506(14) 0.0163(3) Uani 1 1 d
C16 C 0.32994(19) 0.24575(7) 0.18602(16) 0.0237(3) Uani 1 1 d
C17 C 0.12862(19) 0.26119(7) 0.37822(19) 0.0261(4) Uani 1 1 d
C18 C 0.24656(18) 0.19683(7) 0.62014(16) 0.0233(3) Uani 1 1 d
C19 C 0.49348(18) 0.13186(7) 0.56944(17) 0.0240(3) Uani 1 1 d
C20 C 0.54919(17) 0.16859(7) 0.30332(17) 0.0231(3) Uani 1 1 d
C21 C 0.25527(15) 0.10083(6) 0.07538(13) 0.0146(3) Uani 1 1 d
C22 C 0.30446(16) 0.09801(6) -0.04813(15) 0.0192(3) Uani 1 1 d
C23 C 0.41825(19) 0.13607(7) -0.05353(17) 0.0257(4) Uani 1 1 d
C24 C 0.08074(16) 0.16316(6) -0.01078(14) 0.0181(3) Uani 1 1 d
C25 C -0.02270(18) 0.13192(7) -0.10238(16) 0.0227(3) Uani 1 1 d
C26 C 0.00975(18) 0.20624(7) 0.04581(17) 0.0238(3) Uani 1 1 d
C27 C 0.42085(15) 0.03747(6) 0.17000(15) 0.0181(3) Uani 1 1 d
C28 C 0.36448(19) -0.01469(7) 0.11716(18) 0.0250(4) Uani 1 1 d
C29 C 0.50647(17) 0.02933(7) 0.29908(16) 0.0230(3) Uani 1 1 d
H6A H -0.250(2) 0.0913(8) 0.2171(18) 0.032(5) Uiso 1 1 d
H6B H -0.166(2) 0.1059(8) 0.121(2) 0.029(5) Uiso 1 1 d
H6C H -0.1846(19) 0.1454(9) 0.2191(19) 0.030(5) Uiso 1 1 d
H7A H -0.162(2) 0.1359(8) 0.500(2) 0.043(6) Uiso 1 1 d
H7B H -0.091(2) 0.1781(9) 0.442(2) 0.037(6) Uiso 1 1 d
H7C H -0.028(3) 0.1544(10) 0.567(2) 0.056(7) Uiso 1 1 d
H8A H 0.133(2) 0.0336(8) 0.6463(19) 0.036(6) Uiso 1 1 d
H8B H 0.112(2) 0.0921(8) 0.663(2) 0.036(6) Uiso 1 1 d
H8C H 0.249(2) 0.0706(8) 0.6368(18) 0.030(5) Uiso 1 1 d
H9A H 0.158(2) -0.0364(8) 0.4720(19) 0.034(5) Uiso 1 1 d
H9B H 0.287(2) -0.0052(8) 0.466(2) 0.036(6) Uiso 1 1 d
H9C H 0.206(2) -0.0315(9) 0.347(2) 0.042(6) Uiso 1 1 d
H10A H -0.080(2) -0.0014(8) 0.1399(19) 0.032(5) Uiso 1 1 d
H10B H 0.071(2) -0.0102(8) 0.1582(19) 0.035(6) Uiso 1 1 d
H10C H 0.008(2) 0.0361(8) 0.089(2) 0.034(6) Uiso 1 1 d
H16A H 0.420(2) 0.2602(8) 0.1906(19) 0.036(6) Uiso 1 1 d
H16B H 0.266(2) 0.2724(9) 0.1765(19) 0.036(6) Uiso 1 1 d
H16C H 0.309(2) 0.2255(8) 0.109(2) 0.034(5) Uiso 1 1 d
H17A H 0.161(3) 0.2915(12) 0.414(3) 0.083(10) Uiso 1 1 d
H17B H 0.057(3) 0.2516(12) 0.412(3) 0.093(11) Uiso 1 1 d
H17C H 0.090(3) 0.2681(11) 0.300(3) 0.069(9) Uiso 1 1 d
H18A H 0.299(2) 0.2243(9) 0.671(2) 0.041(6) Uiso 1 1 d
H18B H 0.252(2) 0.1672(9) 0.668(2) 0.039(6) Uiso 1 1 d
H18C H 0.159(2) 0.2073(9) 0.611(2) 0.045(6) Uiso 1 1 d
H19A H 0.557(3) 0.1510(12) 0.624(3) 0.079(9) Uiso 1 1 d
H19B H 0.536(3) 0.1076(12) 0.536(3) 0.084(10) Uiso 1 1 d
H19C H 0.450(3) 0.1149(11) 0.623(3) 0.074(9) Uiso 1 1 d
H20A H 0.594(2) 0.2011(9) 0.295(2) 0.040(6) Uiso 1 1 d
H20B H 0.530(2) 0.1530(8) 0.224(2) 0.030(5) Uiso 1 1 d
H20C H 0.610(2) 0.1466(9) 0.357(2) 0.044(6) Uiso 1 1 d
H22A H 0.2330(18) 0.1059(7) -0.1167(17) 0.018(4) Uiso 1 1 d
H22B H 0.3332(18) 0.0625(7) -0.0619(17) 0.021(5) Uiso 1 1 d
H23A H 0.450(2) 0.1331(7) -0.1373(19) 0.028(5) Uiso 1 1 d
H23B H 0.496(2) 0.1277(7) 0.010(2) 0.030(5) Uiso 1 1 d
H23C H 0.389(2) 0.1706(8) -0.0415(19) 0.032(5) Uiso 1 1 d
H24A H 0.1418(18) 0.1785(7) -0.0593(17) 0.021(5) Uiso 1 1 d
H25A H 0.016(2) 0.1032(8) -0.1356(19) 0.031(5) Uiso 1 1 d
H25B H -0.070(2) 0.1531(8) -0.1686(19) 0.029(5) Uiso 1 1 d
H25C H -0.088(2) 0.1183(8) -0.058(2) 0.034(6) Uiso 1 1 d
H26A H 0.075(2) 0.2276(8) 0.104(2) 0.036(6) Uiso 1 1 d
H26B H -0.055(2) 0.1913(8) 0.0921(18) 0.032(5) Uiso 1 1 d
H26C H -0.037(2) 0.2295(8) -0.017(2) 0.039(6) Uiso 1 1 d
H27A H 0.4791(17) 0.0512(7) 0.1131(16) 0.018(4) Uiso 1 1 d
H28A H 0.309(2) -0.0104(8) 0.036(2) 0.033(5) Uiso 1 1 d
H28B H 0.3149(19) -0.0297(8) 0.1713(18) 0.026(5) Uiso 1 1 d
H28C H 0.433(2) -0.0376(8) 0.1111(19) 0.037(6) Uiso 1 1 d
H29A H 0.546(2) 0.0616(8) 0.3363(19) 0.030(5) Uiso 1 1 d
H29B H 0.577(2) 0.0043(8) 0.2935(18) 0.034(5) Uiso 1 1 d
H29C H 0.4544(19) 0.0146(7) 0.3564(18) 0.027(5) Uiso 1 1 d

loop_
_atom_site_aniso_label
_atom_site_aniso_U_11
_atom_site_aniso_U_22
_atom_site_aniso_U_33
_atom_site_aniso_U_23
_atom_site_aniso_U_13
_atom_site_aniso_U_12
Y1 0.01056(7) 0.01197(7) 0.01120(7) -0.00069(5) 0.00296(5) -0.00022(5)
N1 0.0164(6) 0.0153(6) 0.0135(6) 0.0020(5) 0.0031(5) 0.0018(5)
N2 0.0139(6) 0.0158(6) 0.0152(6) -0.0008(5) 0.0039(5) 0.0031(5)
C1 0.0119(7) 0.0203(7) 0.0167(7) -0.0006(6) 0.0052(6) -0.0028(6)
C2 0.0145(7) 0.0202(7) 0.0177(7) -0.0019(6) 0.0079(6) -0.0036(6)
C3 0.0165(7) 0.0214(7) 0.0142(7) 0.0016(6) 0.0060(6) -0.0050(6)
C4 0.0157(7) 0.0153(7) 0.0180(7) 0.0022(6) 0.0053(6) -0.0038(6)
C5 0.0150(7) 0.0167(7) 0.0165(7) -0.0019(6) 0.0060(6) -0.0063(6)
C6 0.0147(7) 0.0322(9) 0.0218(9) -0.0001(7) 0.0031(6) 0.0011(7)
C7 0.0206(8) 0.0287(9) 0.0234(9) -0.0073(7) 0.0103(7) -0.0011(7)
C8 0.0248(9) 0.0332(10) 0.0149(8) 0.0014(7) 0.0044(7) -0.0064(7)
C9 0.0250(9) 0.0190(8) 0.0282(9) 0.0067(7) 0.0088(7) 0.0013(7)
C10 0.0224(8) 0.0214(8) 0.0186(8) -0.0048(6) 0.0059(6) -0.0065(7)
C11 0.0183(7) 0.0132(7) 0.0195(8) -0.0025(6) 0.0036(6) -0.0050(6)
C12 0.0168(7) 0.0135(7) 0.0208(8) -0.0039(6) 0.0037(6) -0.0015(6)
C13 0.0161(7) 0.0163(7) 0.0168(7) -0.0057(6) 0.0029(6) -0.0039(6)
C14 0.0135(7) 0.0170(7) 0.0178(7) -0.0039(6) 0.0000(6) -0.0028(6)
C15 0.0136(7) 0.0156(7) 0.0199(7) -0.0042(6) 0.0035(6) -0.0047(6)
C16 0.0291(9) 0.0193(8) 0.0232(9) 0.0013(7) 0.0062(7) -0.0044(7)
C17 0.0257(9) 0.0210(9) 0.0314(10) -0.0033(7) 0.0048(8) 0.0055(7)
C18 0.0251(9) 0.0271(9) 0.0188(8) -0.0060(7) 0.0065(7) -0.0020(7)
C19 0.0197(8) 0.0280(9) 0.0223(8) 0.0003(7) -0.0008(7) 0.0012(7)
C20 0.0178(8) 0.0267(9) 0.0266(9) -0.0032(7) 0.0083(7) -0.0023(7)
C21 0.0158(7) 0.0150(7) 0.0133(7) -0.0010(5) 0.0035(6) -0.0023(6)
C22 0.0203(8) 0.0238(8) 0.0146(7) -0.0017(6) 0.0059(6) 0.0004(6)
C23 0.0278(9) 0.0295(9) 0.0233(9) 0.0013(7) 0.0133(7) -0.0031(7)
C24 0.0199(7) 0.0182(7) 0.0157(7) 0.0042(6) 0.0022(6) 0.0021(6)
C25 0.0240(8) 0.0261(9) 0.0162(8) 0.0017(7) -0.0005(6) 0.0022(7)
C26 0.0246(8) 0.0188(8) 0.0262(9) 0.0019(7) 0.0005(7) 0.0062(7)
C27 0.0165(7) 0.0188(7) 0.0204(8) 0.0003(6) 0.0070(6) 0.0050(6)
C28 0.0266(9) 0.0203(8) 0.0289(10) -0.0037(7) 0.0070(8) 0.0062(7)
C29 0.0176(8) 0.0250(9) 0.0256(9) 0.0033(7) 0.0023(7) 0.0066(7)

loop_
_atom_type_symbol
_atom_type_description
_atom_type_scat_dispersion_real
_atom_type_scat_dispersion_imag
_atom_type_scat_source
C C 0.0033 0.0016 'International Tables Vol C Tables 4.2.6.8 and 6.1.1.4'
H H 0.0000 0.0000 'International Tables Vol C Tables 4.2.6.8 and 6.1.1.4'
N N 0.0061 0.0033 'International Tables Vol C Tables 4.2.6.8 and 6.1.1.4'
Y Y -2.7962 3.5667 'International Tables Vol C Tables 4.2.6.8 and 6.1.1.4'

loop_
_geom_angle_atom_site_label_1
_geom_angle_atom_site_label_2
_geom_angle_atom_site_label_3
_geom_angle
Cnt1 Y1 N1 109.7
Cnt1 Y1 N2 109.8
Cnt1 Y1 C21 115.6
Cnt2 Y1 N1 109.8
Cnt2 Y1 N2 110.3
Cnt2 Y1 C21 110.1
Cnt1 Y1 Cnt2 134.3
N1 Y1 N2 57.42(4)
N1 Y1 C5 86.47(4)
N2 Y1 C5 85.98(4)
N1 Y1 C4 113.77(4)
N2 Y1 C4 89.37(4)
C5 Y1 C4 30.82(5)
N1 Y1 C1 88.64(4)
N2 Y1 C1 112.67(4)
C5 Y1 C1 30.78(5)
C4 Y1 C1 50.75(5)
N1 Y1 C3 136.34(4)
N2 Y1 C3 118.62(5)
C5 Y1 C3 50.88(5)
C4 Y1 C3 30.76(5)
C1 Y1 C3 50.67(5)
N1 Y1 C14 128.09(5)
N2 Y1 C14 102.12(4)
C5 Y1 C14 143.41(5)
C4 Y1 C14 112.85(5)
C1 Y1 C14 139.88(5)
C3 Y1 C14 95.55(5)
N1 Y1 C2 117.33(5)
N2 Y1 C2 136.30(4)
C5 Y1 C2 50.89(4)
C4 Y1 C2 50.81(5)
C1 Y1 C2 30.66(4)
C3 Y1 C2 30.70(5)
C14 Y1 C2 109.22(5)
N1 Y1 C15 97.50(4)
N2 Y1 C15 83.74(4)
C5 Y1 C15 164.64(5)
C4 Y1 C15 137.42(5)
C1 Y1 C15 163.08(5)
C3 Y1 C15 126.06(5)
C14 Y1 C15 30.64(5)
C2 Y1 C15 136.42(5)
N1 Y1 C12 102.54(4)
N2 Y1 C12 129.02(4)
C5 Y1 C12 143.25(5)
C4 Y1 C12 138.12(5)
C1 Y1 C12 112.96(5)
C3 Y1 C12 107.41(5)
C14 Y1 C12 50.50(5)
C2 Y1 C12 94.61(5)
C15 Y1 C12 50.35(4)
N1 Y1 C13 131.83(4)
N2 Y1 C13 131.77(4)
C5 Y1 C13 134.85(4)
C4 Y1 C13 113.45(5)
C1 Y1 C13 114.60(4)
C3 Y1 C13 85.54(5)
C14 Y1 C13 30.53(4)
C2 Y1 C13 86.21(5)
C15 Y1 C13 50.29(4)
C12 Y1 C13 30.39(5)
N1 Y1 C11 83.48(4)
N2 Y1 C11 98.61(4)
C5 Y1 C11 164.31(5)
C4 Y1 C11 162.57(5)
C1 Y1 C11 136.55(5)
C3 Y1 C11 135.36(5)
C14 Y1 C11 50.41(5)
C2 Y1 C11 124.77(5)
C15 Y1 C11 30.35(5)
C12 Y1 C11 30.51(4)
C13 Y1 C11 50.18(5)
N1 Y1 C21 28.78(4)
N2 Y1 C21 28.92(4)
C5 Y1 C21 88.63(4)
C4 Y1 C21 105.58(4)
C1 Y1 C21 104.51(4)
C3 Y1 C21 136.04(4)
C14 Y1 C21 115.58(4)
C2 Y1 C21 135.05(4)
C15 Y1 C21 87.88(4)
C12 Y1 C21 116.26(4)
C13 Y1 C21 136.53(4)
C11 Y1 C21 88.34(4)
C21 N1 C24 121.97(12)
C21 N1 Y1 93.74(9)
C24 N1 Y1 142.76(10)
C21 N2 C27 120.24(12)
C21 N2 Y1 92.59(9)
C27 N2 Y1 146.67(10)
C5 C1 C2 108.34(13)
C5 C1 C6 124.90(14)
C2 C1 C6 125.89(14)
C5 C1 Y1 73.96(8)
C2 C1 Y1 75.23(8)
C6 C1 Y1 125.27(10)
C1 C2 C3 107.58(13)
C1 C2 C7 124.77(15)
C3 C2 C7 126.85(14)
C1 C2 Y1 74.10(8)
C3 C2 Y1 74.28(8)
C7 C2 Y1 125.40(11)
C4 C3 C2 108.04(13)
C4 C3 C8 123.68(15)
C2 C3 C8 127.27(14)
C4 C3 Y1 74.05(8)
C2 C3 Y1 75.03(8)
C8 C3 Y1 125.88(10)
C5 C4 C3 108.12(13)
C5 C4 C9 127.52(14)
C3 C4 C9 123.72(14)
C5 C4 Y1 74.33(8)
C3 C4 Y1 75.19(8)
C9 C4 Y1 123.79(10)
C4 C5 C1 107.93(13)
C4 C5 C10 127.15(14)
C1 C5 C10 124.83(14)
C4 C5 Y1 74.86(8)
C1 C5 Y1 75.25(8)
C10 C5 Y1 118.81(10)
C15 C11 C12 107.99(13)
C15 C11 C16 123.47(14)
C12 C11 C16 127.58(14)
C15 C11 Y1 74.28(8)
C12 C11 Y1 74.52(8)
C16 C11 Y1 125.88(10)
C13 C12 C11 107.79(13)
C13 C12 C17 125.24(15)
C11 C12 C17 126.11(15)
C13 C12 Y1 74.85(8)
C11 C12 Y1 74.98(8)
C17 C12 Y1 124.41(11)
C12 C13 C14 108.28(13)
C12 C13 C18 125.10(14)
C14 C13 C18 124.74(14)
C12 C13 Y1 74.76(8)
C14 C13 Y1 74.04(8)
C18 C13 Y1 129.60(11)
C13 C14 C15 107.70(13)
C13 C14 C19 125.82(14)
C15 C14 C19 125.94(14)
C13 C14 Y1 75.43(8)
C15 C14 Y1 75.02(8)
C19 C14 Y1 122.13(11)
C11 C15 C14 108.22(13)
C11 C15 C20 124.09(14)
C14 C15 C20 126.69(15)
C11 C15 Y1 75.37(8)
C14 C15 Y1 74.34(8)
C20 C15 Y1 125.42(10)
N1 C21 N2 115.19(13)
N1 C21 C22 122.30(13)
N2 C21 C22 122.42(13)
N1 C21 Y1 57.48(7)
N2 C21 Y1 58.49(7)
C22 C21 Y1 168.60(10)
C21 C22 C23 112.56(13)
N1 C24 C26 108.48(13)
N1 C24 C25 112.77(13)
C26 C24 C25 109.09(14)
N2 C27 C29 109.79(13)
N2 C27 C28 111.92(13)
C29 C27 C28 109.41(14)

loop_
_geom_bond_atom_site_label_1
_geom_bond_atom_site_label_2
_geom_bond_distance
Y1 Cnt1 2.388
Y1 Cnt1 2.415
Y1 N1 2.3398(12)
Y1 N2 2.3630(12)
Y1 C5 2.6606(14)
Y1 C4 2.6674(14)
Y1 C1 2.6772(14)
Y1 C3 2.6820(14)
Y1 C14 2.6872(15)
Y1 C2 2.6917(14)
Y1 C15 2.6960(14)
Y1 C12 2.7039(15)
Y1 C13 2.7050(14)
Y1 C11 2.7098(14)
Y1 C21 2.7688(14)
N1 C21 1.3357(19)
N1 C24 1.4662(19)
N2 C21 1.3402(19)
N2 C27 1.4675(18)
C1 C5 1.417(2)
C1 C2 1.420(2)
C1 C6 1.503(2)
C2 C3 1.422(2)
C2 C7 1.505(2)
C3 C4 1.419(2)
C3 C8 1.502(2)
C4 C5 1.416(2)
C4 C9 1.503(2)
C5 C10 1.501(2)
C11 C15 1.415(2)
C11 C12 1.424(2)
C11 C16 1.505(2)
C12 C13 1.418(2)
C12 C17 1.502(2)
C13 C14 1.420(2)
C13 C18 1.505(2)
C14 C15 1.422(2)
C14 C19 1.507(2)
C15 C20 1.499(2)
C21 C22 1.525(2)
C22 C23 1.532(2)
C24 C26 1.523(2)
C24 C25 1.535(2)
C27 C29 1.520(2)
C27 C28 1.535(2)
